data_2243554
loop_
_publ_author_name
'Khmiyas, Jamal'
'Assani, Abderrazzak'
'Saadi, Mohamed'
'El Ammari, Lahcen'

_publ_section_title
;
 Synthesis, crystal structure determination of a novel phosphate
 Ag~1.64~Zn~1.64~Fe~1.36~(PO~4~)~3~ with an alluaudite-like structure
;
_journal_coeditor_code PK2642
_journal_issue 9
_journal_name_full 'Acta Crystallographica Section E'
_journal_page_first 1491
_journal_page_last 1495
_journal_paper_doi 10.1107/S2056989020011408
_journal_volume 76
_journal_year 2020
_chemical_formula_iupac 'Ag1.64 Zn1.64 Fe1.36 (P O4)3'
_chemical_formula_moiety 'Ag1.64 Fe1.36 O12 P3 Zn1.64'
_chemical_formula_structural 'Ag1.64 Fe1.36 Zn1.64 (P O4)3'
_chemical_formula_sum 'Ag1.64 Fe1.36 O12 P3 Zn1.64'
_chemical_formula_weight 644.97
_chemical_name_systematic
;
Silver zinc iron phosphate (1.64/1.64/1.36/3)
;
_space_group_crystal_system monoclinic
_space_group_IT_number 15
_space_group_name_Hall '-C 2yc'
_space_group_name_H-M_alt 'C 1 2/c 1'
_audit_creation_method SHELXL-2018/3
_cell_angle_alpha 90
_cell_angle_beta 113.431(2)
_cell_angle_gamma 90
_cell_formula_units_Z 4
_cell_length_a 11.8151(5)
_cell_length_b 12.6367(6)
_cell_length_c 6.4056(3)
_cell_measurement_reflns_used 1924
_cell_measurement_temperature 296(2)
_cell_measurement_theta_max 34.967
_cell_measurement_theta_min 2.475
_cell_volume 877.52(7)
_computing_cell_refinement
;
SAINT (Bruker, 2016)
;
_computing_data_collection
;
APEX3 (Bruker, 2016)
;
_computing_data_reduction
;
SAINT (Bruker, 2016)
;
_computing_molecular_graphics
;
Ortep-3 for Windows (Farrugia, 2012), DIAMOND (Brandenburg,
2006)
;
_computing_publication_material
;
publCIF (Westrip, 2010)
;
_computing_structure_refinement
;
<i>SHELXL2016/6</i> (Sheldrick, 2015b)
;
_computing_structure_solution
;
<i>SHELXT2014/5</i> (Sheldrick, 2015a)
;
_diffrn_ambient_temperature 296(2)
_diffrn_detector 'PHOTON100 CMOS area-detector'
_diffrn_detector_area_resol_mean 10.4167
_diffrn_measured_fraction_theta_full 1.000
_diffrn_measured_fraction_theta_max 1.000
_diffrn_measurement_device_type 'Bruker D8 VENTURE Super DUO'
_diffrn_measurement_method '\f and \w scans'
_diffrn_radiation_monochromator 'HELIOS mirror optics'
_diffrn_radiation_source 'INCOATEC I\mS micro-focus source'
_diffrn_radiation_type MoK\a
_diffrn_radiation_wavelength 0.71073
_diffrn_reflns_av_R_equivalents 0.0596
_diffrn_reflns_av_unetI/netI 0.0285
_diffrn_reflns_limit_h_max 19
_diffrn_reflns_limit_h_min -19
_diffrn_reflns_limit_k_max 20
_diffrn_reflns_limit_k_min -20
_diffrn_reflns_limit_l_max 10
_diffrn_reflns_limit_l_min -10
_diffrn_reflns_number 25488
_diffrn_reflns_theta_full 25.242
_diffrn_reflns_theta_max 34.967
_diffrn_reflns_theta_min 2.475
_exptl_absorpt_coefficient_mu 10.841
_exptl_absorpt_correction_T_max 0.7464
_exptl_absorpt_correction_T_min 0.6379
_exptl_absorpt_correction_type multi-scan
_exptl_absorpt_process_details
;
(SADABS; Krause <i>et al.</i>, 2015)
;
_exptl_crystal_colour yellow
_exptl_crystal_density_diffrn 4.882
_exptl_crystal_description parallelepiped
_exptl_crystal_F_000 1211
_exptl_crystal_size_max 0.36
_exptl_crystal_size_mid 0.27
_exptl_crystal_size_min 0.20
_refine_diff_density_max 1.411
_refine_diff_density_min -0.898
_refine_ls_extinction_coef 0.00124(7)
_refine_ls_extinction_expression Fc^*^=kFc[1+0.001xFc^2^\l^3^/sin(2\q)]^-1/4^
_refine_ls_extinction_method
;
SHELXL-2018/3 (Sheldrick 2018)
;
_refine_ls_goodness_of_fit_ref 1.074
_refine_ls_hydrogen_treatment undef
_refine_ls_matrix_type full
_refine_ls_number_parameters 95
_refine_ls_number_reflns 1924
_refine_ls_number_restraints 0
_refine_ls_restrained_S_all 1.074
_refine_ls_R_factor_all 0.0387
_refine_ls_R_factor_gt 0.0237
_refine_ls_shift/su_max 0.001
_refine_ls_shift/su_mean 0.000
_refine_ls_structure_factor_coef Fsqd
_refine_ls_weighting_details 'w=1/[\s^2^(Fo^2^)+(0.0142P)^2^+2.4670P] where P=(Fo^2^+2Fc^2^)/3'
_refine_ls_weighting_scheme calc
_refine_ls_wR_factor_gt 0.0414
_refine_ls_wR_factor_ref 0.0443
_reflns_number_gt 1585
_reflns_number_total 1924
_reflns_threshold_expression 'I > 2\s(I)'
_cod_data_source_file pk2642sup1.cif
_cod_data_source_block I
_cod_original_sg_symbol_H-M 'C 2/c'
_cod_database_code 2243554
_shelx_space_group_comment
;
The symmetry employed for this shelxl refinement is uniquely defined
by the following loop, which should always be used as a source of
symmetry information in preference to the above space-group names.
They are only intended as comments.
;

loop_
_space_group_symop_operation_xyz
'x, y, z'
'-x, y, -z+1/2'
'x+1/2, y+1/2, z'
'-x+1/2, y+1/2, -z+1/2'
'-x, -y, -z'
'x, -y, z-1/2'
'-x+1/2, -y+1/2, -z'
'x+1/2, -y+1/2, z-1/2'

loop_
_atom_site_type_symbol
_atom_site_label
_atom_site_fract_x
_atom_site_fract_y
_atom_site_fract_z
_atom_site_U_iso_or_equiv
_atom_site_adp_type
_atom_site_calc_flag
_atom_site_occupancy
_atom_site_disorder_assembly
_atom_site_disorder_group
Ag Ag1 1.000000 0.49101(4) 0.750000 0.02841(12) Uani d 0.64 . .
Ag Ag2 0.500000 0.500000 0.000000 0.01591(7) Uani d 1 . .
Zn Zn1 0.78254(3) 0.34690(2) 0.37235(5) 0.00670(6) Uani d 0.32 . .
Fe Fe1 0.78254(3) 0.34690(2) 0.37235(5) 0.00670(6) Uani d 0.68 . .
Zn Zn2 0.500000 0.73456(3) 0.250000 0.01000(8) Uani d 1 . .
P P1 0.76144(5) 0.61144(4) 0.37475(8) 0.00534(10) Uani d 1 . .
P P2 0.500000 0.28593(6) 0.250000 0.00479(13) Uani d 1 . .
O O1 0.83549(14) 0.66439(12) 0.6084(2) 0.0081(3) Uani d 1 . .
O O2 0.77834(14) 0.67712(12) 0.1861(3) 0.0096(3) Uani d 1 . .
O O3 0.62482(14) 0.60856(12) 0.3287(3) 0.0092(3) Uani d 1 . .
O O4 0.81553(16) 0.50008(12) 0.3824(3) 0.0135(3) Uani d 1 . .
O O5 0.60368(13) 0.35972(12) 0.2534(3) 0.0084(3) Uani d 1 . .
O O6 0.45827(13) 0.21643(12) 0.0329(2) 0.0073(3) Uani d 1 . .

loop_
_atom_site_aniso_label
_atom_site_aniso_U_11
_atom_site_aniso_U_22
_atom_site_aniso_U_33
_atom_site_aniso_U_12
_atom_site_aniso_U_13
_atom_site_aniso_U_23
Ag1 0.01096(18) 0.0277(3) 0.0355(3) 0.000 -0.00255(17) 0.000
Ag2 0.02498(14) 0.00877(11) 0.00979(11) 0.00478(9) 0.00245(9) 0.00065(8)
Zn1 0.00572(12) 0.00818(13) 0.00660(12) 0.00103(10) 0.00288(9) 0.00078(10)
Fe1 0.00572(12) 0.00818(13) 0.00660(12) 0.00103(10) 0.00288(9) 0.00078(10)
Zn2 0.01101(17) 0.00984(17) 0.01111(17) 0.000 0.00646(14) 0.000
P1 0.0065(2) 0.0055(2) 0.0040(2) -0.00099(18) 0.00202(18) -0.00037(18)
P2 0.0051(3) 0.0052(3) 0.0036(3) 0.000 0.0013(2) 0.000
O1 0.0102(7) 0.0082(7) 0.0054(6) -0.0012(5) 0.0024(5) -0.0016(5)
O2 0.0093(7) 0.0129(7) 0.0066(7) -0.0034(6) 0.0031(5) 0.0005(5)
O3 0.0067(6) 0.0108(7) 0.0106(7) -0.0015(5) 0.0039(6) -0.0003(6)
O4 0.0163(8) 0.0086(7) 0.0156(8) 0.0028(6) 0.0063(6) -0.0023(6)
O5 0.0062(6) 0.0079(7) 0.0101(7) -0.0005(5) 0.0021(5) 0.0023(5)
O6 0.0061(6) 0.0086(7) 0.0062(6) -0.0003(5) 0.0015(5) -0.0015(5)

loop_
_atom_type_symbol
_atom_type_description
_atom_type_scat_dispersion_real
_atom_type_scat_dispersion_imag
_atom_type_scat_source
O O 0.0110 0.0060 'International Tables Vol C Tables 4.2.6.8 and 6.1.1.4'
P P 0.1023 0.0942 'International Tables Vol C Tables 4.2.6.8 and 6.1.1.4'
Ag Ag -0.8971 1.1015 'International Tables Vol C Tables 4.2.6.8 and 6.1.1.4'
Fe Fe 0.3463 0.8444 'International Tables Vol C Tables 4.2.6.8 and 6.1.1.4'
Zn Zn 0.2839 1.4301 'International Tables Vol C Tables 4.2.6.8 and 6.1.1.4'

loop_
_geom_angle_atom_site_label_1
_geom_angle_atom_site_label_2
_geom_angle_atom_site_label_3
_geom_angle_site_symmetry_1
_geom_angle_site_symmetry_3
_geom_angle
_geom_angle_publ_flag
O4 Ag1 O4 . 2_756 174.74(8) ?
O4 Ag1 O4 . 5_766 102.59(5) ?
O4 Ag1 O4 2_756 5_766 77.17(5) ?
O4 Ag1 O4 . 6_566 77.17(5) ?
O4 Ag1 O4 2_756 6_566 102.60(5) ?
O4 Ag1 O4 5_766 6_566 175.11(7) ?
O4 Ag1 O1 . 2_756 119.87(5) ?
O4 Ag1 O1 2_756 2_756 55.31(5) ?
O4 Ag1 O1 5_766 2_756 61.28(5) ?
O4 Ag1 O1 6_566 2_756 114.48(5) ?
O4 Ag1 O1 . . 55.31(5) ?
O4 Ag1 O1 2_756 . 119.87(5) ?
O4 Ag1 O1 5_766 . 114.48(5) ?
O4 Ag1 O1 6_566 . 61.28(5) ?
O1 Ag1 O1 2_756 . 78.45(6) ?
O4 Ag1 O6 . 8_556 70.89(5) ?
O4 Ag1 O6 2_756 8_556 114.20(5) ?
O4 Ag1 O6 5_766 8_556 83.66(5) ?
O4 Ag1 O6 6_566 8_556 100.79(5) ?
O1 Ag1 O6 2_756 8_556 144.45(4) ?
O1 Ag1 O6 . 8_556 125.39(4) ?
O4 Ag1 O6 . 7_656 114.20(5) ?
O4 Ag1 O6 2_756 7_656 70.89(5) ?
O4 Ag1 O6 5_766 7_656 100.79(5) ?
O4 Ag1 O6 6_566 7_656 83.66(5) ?
O1 Ag1 O6 2_756 7_656 125.39(4) ?
O1 Ag1 O6 . 7_656 144.45(4) ?
O6 Ag1 O6 8_556 7_656 51.96(6) ?
O5 Ag2 O5 5_665 . 180.0 ?
O5 Ag2 O3 5_665 . 98.00(5) ?
O5 Ag2 O3 . . 82.00(5) ?
O5 Ag2 O3 5_665 5_665 82.00(5) ?
O5 Ag2 O3 . 5_665 98.00(5) ?
O3 Ag2 O3 . 5_665 180.0 ?
O5 Ag2 O3 5_665 6_565 109.52(5) ?
O5 Ag2 O3 . 6_565 70.48(5) ?
O3 Ag2 O3 . 6_565 114.55(6) ?
O3 Ag2 O3 5_665 6_565 65.45(6) ?
O5 Ag2 O3 5_665 2_655 70.48(5) ?
O5 Ag2 O3 . 2_655 109.52(5) ?
O3 Ag2 O3 . 2_655 65.45(6) ?
O3 Ag2 O3 5_665 2_655 114.55(6) ?
O3 Ag2 O3 6_565 2_655 180.0 ?
O5 Ag2 O5 5_665 6_565 53.05(6) ?
O5 Ag2 O5 . 6_565 126.95(6) ?
O3 Ag2 O5 . 6_565 83.55(5) ?
O3 Ag2 O5 5_665 6_565 96.45(5) ?
O3 Ag2 O5 6_565 6_565 70.07(5) ?
O3 Ag2 O5 2_655 6_565 109.93(5) ?
O5 Ag2 O5 5_665 2_655 126.95(6) ?
O5 Ag2 O5 . 2_655 53.05(6) ?
O3 Ag2 O5 . 2_655 96.45(5) ?
O3 Ag2 O5 5_665 2_655 83.55(5) ?
O3 Ag2 O5 6_565 2_655 109.93(5) ?
O3 Ag2 O5 2_655 2_655 70.07(5) ?
O5 Ag2 O5 6_565 2_655 180.0 ?
O5 Zn1 O4 . . 95.79(7) ?
O5 Zn1 O1 . 6_565 109.03(6) ?
O4 Zn1 O1 . 6_565 88.50(6) ?
O5 Zn1 O2 . 6_566 87.17(6) ?
O4 Zn1 O2 . 6_566 101.23(7) ?
O1 Zn1 O2 6_565 6_566 160.33(6) ?
O5 Zn1 O6 . 8_556 160.35(6) ?
O4 Zn1 O6 . 8_556 102.51(6) ?
O1 Zn1 O6 6_565 8_556 78.85(6) ?
O2 Zn1 O6 6_566 8_556 82.34(6) ?
O5 Zn1 O2 . 4_645 77.79(6) ?
O4 Zn1 O2 . 4_645 171.76(6) ?
O1 Zn1 O2 6_565 4_645 88.76(6) ?
O2 Zn1 O2 6_566 4_645 83.75(6) ?
O6 Zn1 O2 8_556 4_645 84.57(6) ?
O3 Zn2 O3 . 2_655 80.82(8) ?
O3 Zn2 O6 . 6_566 113.09(6) ?
O3 Zn2 O6 2_655 6_566 92.67(6) ?
O3 Zn2 O6 . 5_665 92.67(6) ?
O3 Zn2 O6 2_655 5_665 113.09(6) ?
O6 Zn2 O6 6_566 5_665 146.50(8) ?
O3 Zn2 O1 . 7_666 85.40(6) ?
O3 Zn2 O1 2_655 7_666 164.84(6) ?
O6 Zn2 O1 6_566 7_666 86.93(6) ?
O6 Zn2 O1 5_665 7_666 73.66(5) ?
O3 Zn2 O1 . 8_465 164.84(6) ?
O3 Zn2 O1 2_655 8_465 85.40(6) ?
O6 Zn2 O1 6_566 8_465 73.66(5) ?
O6 Zn2 O1 5_665 8_465 86.93(6) ?
O1 Zn2 O1 7_666 8_465 108.94(8) ?
O3 Zn2 O5 . 5_665 84.84(5) ?
O3 Zn2 O5 2_655 5_665 61.40(5) ?
O6 Zn2 O5 6_566 5_665 146.63(5) ?
O6 Zn2 O5 5_665 5_665 51.69(5) ?
O1 Zn2 O5 7_666 5_665 123.73(5) ?
O1 Zn2 O5 8_465 5_665 83.04(5) ?
O3 Zn2 O5 . 6_566 61.40(5) ?
O3 Zn2 O5 2_655 6_566 84.84(5) ?
O6 Zn2 O5 6_566 6_566 51.69(5) ?
O6 Zn2 O5 5_665 6_566 146.63(5) ?
O1 Zn2 O5 7_666 6_566 83.04(5) ?
O1 Zn2 O5 8_465 6_566 123.73(5) ?
O5 Zn2 O5 5_665 6_566 136.14(5) ?
O3 P1 O4 . . 112.31(9) ?
O3 P1 O2 . . 108.59(9) ?
O4 P1 O2 . . 109.61(9) ?
O3 P1 O1 . . 110.16(9) ?
O4 P1 O1 . . 107.20(9) ?
O2 P1 O1 . . 108.92(9) ?
O5 P2 O5 . 2_655 105.07(12) ?
O5 P2 O6 . . 108.94(8) ?
O5 P2 O6 2_655 . 111.39(8) ?
O5 P2 O6 . 2_655 111.39(8) ?
O5 P2 O6 2_655 2_655 108.94(8) ?
O6 P2 O6 . 2_655 110.98(12) ?

loop_
_geom_bond_atom_site_label_1
_geom_bond_atom_site_label_2
_geom_bond_site_symmetry_2
_geom_bond_distance
_geom_bond_publ_flag
Ag1 O4 . 2.4953(17) ?
Ag1 O4 2_756 2.4953(17) ?
Ag1 O4 5_766 2.6368(18) ?
Ag1 O4 6_566 2.6368(18) ?
Ag1 O1 2_756 2.8281(16) ?
Ag1 O1 . 2.8282(16) ?
Ag1 O6 8_556 2.9160(15) ?
Ag1 O6 7_656 2.9160(15) ?
Ag2 O5 5_665 2.3866(15) ?
Ag2 O5 . 2.3866(15) ?
Ag2 O3 . 2.4538(15) ?
Ag2 O3 5_665 2.4538(15) ?
Ag2 O3 6_565 2.5587(15) ?
Ag2 O3 2_655 2.5587(15) ?
Ag2 O5 6_565 2.9459(16) ?
Ag2 O5 2_655 2.9459(16) ?
Zn1 O5 . 1.9473(15) ?
Zn1 O4 . 1.9706(16) ?
Zn1 O1 6_565 2.0275(15) ?
Zn1 O2 6_566 2.0525(15) ?
Zn1 O6 8_556 2.0762(15) ?
Zn1 O2 4_645 2.2463(16) ?
Zn2 O3 . 2.0911(16) ?
Zn2 O3 2_655 2.0911(16) ?
Zn2 O6 6_566 2.1497(15) ?
Zn2 O6 5_665 2.1497(15) ?
Zn2 O1 7_666 2.1975(15) ?
Zn2 O1 8_465 2.1975(15) ?
P1 O3 . 1.5217(15) ?
P1 O4 . 1.5382(16) ?
P1 O2 . 1.5431(16) ?
P1 O1 . 1.5532(15) ?
P2 O5 . 1.5328(15) ?
P2 O5 2_655 1.5328(15) ?
P2 O6 . 1.5502(15) ?
P2 O6 2_655 1.5503(15) ?

_cod_database_fobs_code 2243554
